data_4074261
loop_
_publ_author_name
'Boydston, Andrew J.'
'Rice, Jonathan D.'
'Sanderson, Matthew D.'
'Dykhno, Olga L.'
'Bielawski, Christopher W.'

_publ_section_title
;
 Synthesis and Study of Bidentate Benzimidazolylidene&#x2212;Group 10
 Metal Complexes and Related Main-Chain Organometallic Polymers
;
_journal_issue 26
_journal_name_full Organometallics
_journal_page_first 6087
_journal_paper_doi 10.1021/om060494u
_journal_volume 25
_journal_year 2006
_chemical_formula_moiety ' 2 C17 H17 N2 O 1-, Pd 2+, H2 O'
_chemical_formula_sum 'C34 H36 N4 O3 Pd'
_chemical_formula_weight 655.07
_chemical_name_systematic
;
 ?
;
_space_group_IT_number 2
_symmetry_cell_setting triclinic
_symmetry_space_group_name_Hall '-P 1'
_symmetry_space_group_name_H-M 'P -1'
_atom_sites_solution_hydrogens geom
_atom_sites_solution_primary direct
_atom_sites_solution_secondary difmap
_audit_creation_method SHELXL-97
_cell_angle_alpha 90.2940(15)
_cell_angle_beta 102.5920(14)
_cell_angle_gamma 99.4230(14)
_cell_formula_units_Z 4
_cell_length_a 12.4990(4)
_cell_length_b 13.8210(5)
_cell_length_c 18.5590(7)
_cell_measurement_reflns_used 10032
_cell_measurement_temperature 153(2)
_cell_measurement_theta_max 25
_cell_measurement_theta_min 1
_cell_volume 3083.93(19)
_computing_cell_refinement 'Collect software, Nonius B.V. 1998'
_computing_data_collection 'Collect software, Nonius B.V. 1998'
_computing_data_reduction
;
DENZO and Scalepack (Otwinoski and Minor, 1997)
;
_computing_molecular_graphics 'XP SHELXTL/PC, Siemens Analytical'
_computing_structure_refinement 'XL SHELXTL/PC, Siemens Analytical'
_computing_structure_solution
;

SIR97 - Altomare A., Burla M.C., Camalli M., Cascarano G.L., Giacovazzo C., 
Guagliardi A., Moliterni A.G.G., Polidori G.,Spagna R.
;
_diffrn_ambient_temperature 153(2)
_diffrn_measured_fraction_theta_full 0.621
_diffrn_measured_fraction_theta_max 0.621
_diffrn_measurement_device_type 'Nonius Kappa CCD'
_diffrn_measurement_method '\f and \w scans'
_diffrn_radiation_monochromator graphite
_diffrn_radiation_source 'fine-focus sealed tube'
_diffrn_radiation_type MoK\a
_diffrn_radiation_wavelength 0.71073
_diffrn_reflns_av_R_equivalents 0.0000
_diffrn_reflns_av_sigmaI/netI 0.1604
_diffrn_reflns_limit_h_max 14
_diffrn_reflns_limit_h_min -14
_diffrn_reflns_limit_k_max 16
_diffrn_reflns_limit_k_min -16
_diffrn_reflns_limit_l_max 22
_diffrn_reflns_limit_l_min -22
_diffrn_reflns_number 12704
_diffrn_reflns_theta_full 25.00
_diffrn_reflns_theta_max 25.00
_diffrn_reflns_theta_min 2.06
_exptl_absorpt_coefficient_mu 0.642
_exptl_absorpt_correction_type none
_exptl_crystal_colour 'pale yellow'
_exptl_crystal_density_diffrn 1.411
_exptl_crystal_density_method 'not measured'
_exptl_crystal_description lath
_exptl_crystal_F_000 1352
_exptl_crystal_size_max 0.20
_exptl_crystal_size_mid 0.06
_exptl_crystal_size_min 0.05
_refine_diff_density_max 0.672
_refine_diff_density_min -0.500
_refine_diff_density_rms 0.107
_refine_ls_extinction_method none
_refine_ls_goodness_of_fit_ref 1.140
_refine_ls_hydrogen_treatment constr
_refine_ls_matrix_type fullcycle
_refine_ls_number_parameters 761
_refine_ls_number_reflns 12706
_refine_ls_number_restraints 12
_refine_ls_restrained_S_all 1.141
_refine_ls_R_factor_all 0.1618
_refine_ls_R_factor_gt 0.0683
_refine_ls_shift/su_max 0.136
_refine_ls_shift/su_mean 0.010
_refine_ls_structure_factor_coef Fsqd
_refine_ls_weighting_details 'calc w=1/[\s^2^(Fo^2^)+(0.0200P)^2^] where P=(Fo^2^+2Fc^2^)/3'
_refine_ls_weighting_scheme calc
_refine_ls_wR_factor_gt 0.1011
_refine_ls_wR_factor_ref 0.1240
_reflns_number_gt 6894
_reflns_number_total 12706
_reflns_threshold_expression >2sigma(I)
_cod_data_source_file om060494usi20061002_112533.cif
_cod_data_source_block b4ab78b
_cod_depositor_comments
;
The following automatic conversions were performed:

'_symmetry_cell_setting' value 'Triclinic' changed to 'triclinic'
according to /home/saulius/struct/CIF-dictionaries/cif_core.dic
dictionary named 'cif_core.dic' version 2.4.1 from 2010-06-29.

Automatic conversion script
Id: cif_fix_values 1715 2011-07-08 13:25:40Z adriana 
;
_cod_original_sg_symbol_H-M P-1
_cod_database_code 4074261

loop_
_symmetry_equiv_pos_as_xyz
'x, y, z'
'-x, -y, -z'

loop_
_atom_site_label
_atom_site_type_symbol
_atom_site_fract_x
_atom_site_fract_y
_atom_site_fract_z
_atom_site_U_iso_or_equiv
_atom_site_adp_type
_atom_site_occupancy
_atom_site_symmetry_multiplicity
_atom_site_calc_flag
_atom_site_refinement_flags
Pd1 Pd 0.57548(4) 0.08584(3) 0.31764(3) 0.03253(16) Uani 1 1 d .
O1 O 0.6420(4) 0.1692(3) 0.4130(2) 0.0363(11) Uani 1 1 d .
N1 N 0.7692(4) 0.2299(3) 0.3084(3) 0.0326(13) Uani 1 1 d .
N2 N 0.6420(4) 0.2288(4) 0.2075(3) 0.0314(13) Uani 1 1 d .
C1 C 0.6678(5) 0.1806(4) 0.2709(3) 0.0289(16) Uani 1 1 d .
C2 C 0.8073(5) 0.3119(4) 0.2694(3) 0.0327(16) Uani 1 1 d .
C3 C 0.8960(5) 0.3878(4) 0.2858(3) 0.0378(17) Uani 1 1 d .
H3A H 0.9510 0.3904 0.3304 0.045 Uiso 1 1 calc R
C4 C 0.9021(5) 0.4601(4) 0.2353(3) 0.0379(17) Uani 1 1 d .
H4A H 0.9636 0.5124 0.2443 0.046 Uiso 1 1 calc R
C5 C 0.8203(6) 0.4575(5) 0.1718(4) 0.0478(19) Uani 1 1 d .
H5A H 0.8259 0.5098 0.1391 0.057 Uiso 1 1 calc R
C6 C 0.7312(5) 0.3828(4) 0.1538(3) 0.0363(16) Uani 1 1 d .
H6A H 0.6768 0.3804 0.1088 0.044 Uiso 1 1 calc R
C7 C 0.7252(5) 0.3106(4) 0.2054(3) 0.0307(16) Uani 1 1 d .
C8 C 0.8197(5) 0.2138(4) 0.3840(3) 0.0345(17) Uani 1 1 d .
C9 C 0.7510(6) 0.1907(4) 0.4329(3) 0.0322(16) Uani 1 1 d .
C10 C 0.8046(6) 0.1900(4) 0.5085(3) 0.0388(18) Uani 1 1 d .
H10C H 0.7607 0.1778 0.5444 0.047 Uiso 1 1 calc R
C11 C 0.9199(6) 0.2068(4) 0.5314(4) 0.0450(19) Uani 1 1 d .
H11C H 0.9538 0.2073 0.5825 0.054 Uiso 1 1 calc R
C12 C 0.9847(6) 0.2226(4) 0.4808(3) 0.0446(19) Uani 1 1 d .
H12C H 1.0634 0.2319 0.4963 0.054 Uiso 1 1 calc R
C13 C 0.9344(5) 0.2251(4) 0.4057(3) 0.0399(18) Uani 1 1 d .
H13C H 0.9787 0.2346 0.3699 0.048 Uiso 1 1 calc R
C14 C 0.5386(5) 0.2023(4) 0.1499(3) 0.0336(16) Uani 1 1 d .
H14E H 0.5234 0.1302 0.1411 0.040 Uiso 1 1 calc R
H14F H 0.5508 0.2321 0.1034 0.040 Uiso 1 1 calc R
C15 C 0.4375(5) 0.2340(4) 0.1679(3) 0.0370(17) Uani 1 1 d .
H15E H 0.4460 0.3065 0.1695 0.044 Uiso 1 1 calc R
H15F H 0.4278 0.2106 0.2167 0.044 Uiso 1 1 calc R
C16 C 0.3360(5) 0.1898(4) 0.1075(3) 0.0415(18) Uani 1 1 d .
H16E H 0.3274 0.1174 0.1077 0.050 Uiso 1 1 calc R
H16F H 0.3491 0.2105 0.0588 0.050 Uiso 1 1 calc R
C17 C 0.2259(5) 0.2216(4) 0.1181(4) 0.051(2) Uani 1 1 d .
H17G H 0.1641 0.1915 0.0782 0.077 Uiso 1 1 calc R
H17H H 0.2332 0.2932 0.1170 0.077 Uiso 1 1 calc R
H17I H 0.2113 0.1999 0.1658 0.077 Uiso 1 1 calc R
O1A O 0.4696(4) -0.0007(3) 0.3703(2) 0.0357(11) Uani 1 1 d .
N1A N 0.3889(5) -0.0285(3) 0.2164(3) 0.0324(13) Uani 1 1 d .
N2A N 0.5396(4) -0.0515(3) 0.1835(3) 0.0297(13) Uani 1 1 d .
C1A C 0.4999(6) -0.0012(4) 0.2312(3) 0.0307(16) Uani 1 1 d .
C2A C 0.3539(5) -0.0983(4) 0.1567(3) 0.0332(16) Uani 1 1 d .
C3A C 0.2522(6) -0.1520(5) 0.1220(4) 0.0473(19) Uani 1 1 d .
H3AA H 0.1856 -0.1428 0.1359 0.057 Uiso 1 1 calc R
C4A C 0.2507(7) -0.2194(5) 0.0665(4) 0.055(2) Uani 1 1 d .
H4AA H 0.1819 -0.2574 0.0418 0.066 Uiso 1 1 calc R
C5A C 0.3484(7) -0.2328(5) 0.0462(4) 0.052(2) Uani 1 1 d .
H5AA H 0.3443 -0.2793 0.0074 0.062 Uiso 1 1 calc R
C6A C 0.4508(6) -0.1807(4) 0.0805(4) 0.0453(19) Uani 1 1 d .
H6AA H 0.5173 -0.1914 0.0672 0.054 Uiso 1 1 calc R
C7A C 0.4515(6) -0.1124(5) 0.1349(4) 0.0383(17) Uani 1 1 d .
C8A C 0.3197(5) -0.0047(4) 0.2626(3) 0.0342(16) Uani 1 1 d .
C9A C 0.3625(5) 0.0010(4) 0.3408(3) 0.0313(16) Uani 1 1 d .
C10A C 0.2874(6) 0.0092(4) 0.3852(4) 0.0414(18) Uani 1 1 d .
H10D H 0.3123 0.0099 0.4373 0.050 Uiso 1 1 calc R
C11A C 0.1791(6) 0.0165(4) 0.3556(4) 0.0415(18) Uani 1 1 d .
H11D H 0.1305 0.0212 0.3878 0.050 Uiso 1 1 calc R
C12A C 0.1382(5) 0.0171(4) 0.2803(4) 0.0421(18) Uani 1 1 d .
H12D H 0.0635 0.0253 0.2608 0.051 Uiso 1 1 calc R
C13A C 0.2088(6) 0.0055(4) 0.2334(4) 0.0417(18) Uani 1 1 d .
H13D H 0.1817 0.0045 0.1814 0.050 Uiso 1 1 calc R
C14A C 0.6561(5) -0.0508(5) 0.1831(4) 0.0450(18) Uani 1 1 d .
H14G H 0.6692 -0.1195 0.1828 0.054 Uiso 1 1 calc R
H14H H 0.7024 -0.0175 0.2295 0.054 Uiso 1 1 calc R
C15A C 0.6952(6) -0.0005(5) 0.1180(4) 0.056(2) Uani 1 1 d .
H15G H 0.6882 0.0698 0.1194 0.067 Uiso 1 1 calc R
H15H H 0.6485 -0.0314 0.0709 0.067 Uiso 1 1 calc R
C16A C 0.8170(7) -0.0106(7) 0.1233(5) 0.092(3) Uani 1 1 d U
H16G H 0.8612 0.0165 0.1723 0.111 Uiso 1 1 calc R
H16H H 0.8218 -0.0813 0.1206 0.111 Uiso 1 1 calc R
C17A C 0.8665(10) 0.0377(9) 0.0669(7) 0.173(5) Uani 1 1 d U
H17J H 0.8130 0.0271 0.0192 0.260 Uiso 1 1 calc R
H17K H 0.9332 0.0107 0.0636 0.260 Uiso 1 1 calc R
H17L H 0.8871 0.1083 0.0794 0.260 Uiso 1 1 calc R
O1W O 0.4906(3) -0.1399(3) 0.4794(2) 0.0431(12) Uani 1 1 d .
H1WB H 0.4374 -0.1315 0.5176 0.052 Uiso 1 1 d R
H1WA H 0.4715 -0.1051 0.4479 0.052 Uiso 1 1 d R
O2W O 0.4985(3) 0.6306(3) -0.0241(2) 0.0418(11) Uani 1 1 d .
Pd2 Pd 0.55903(4) 0.58459(3) 0.19991(3) 0.03166(15) Uani 1 1 d .
O1B O 0.6230(3) 0.6686(3) 0.1250(2) 0.0350(11) Uani 1 1 d .
N1B N 0.7536(4) 0.7306(3) 0.2670(3) 0.0315(13) Uani 1 1 d .
N2B N 0.6308(4) 0.7224(3) 0.3338(3) 0.0275(13) Uani 1 1 d .
C1B C 0.6536(5) 0.6787(4) 0.2751(3) 0.0269(15) Uani 1 1 d .
C2B C 0.7902(5) 0.8096(4) 0.3187(3) 0.0312(16) Uani 1 1 d .
C3B C 0.8781(5) 0.8872(4) 0.3284(3) 0.0365(17) Uani 1 1 d .
H3BA H 0.9316 0.8923 0.2987 0.044 Uiso 1 1 calc R
C4B C 0.8840(6) 0.9563(5) 0.3829(4) 0.0447(19) Uani 1 1 d .
H4BA H 0.9442 1.0097 0.3920 0.054 Uiso 1 1 calc R
C5B C 0.8042(5) 0.9504(5) 0.4255(3) 0.0395(17) Uani 1 1 d .
H5BA H 0.8109 1.0005 0.4622 0.047 Uiso 1 1 calc R
C6B C 0.7163(5) 0.8742(4) 0.4157(3) 0.0389(17) Uani 1 1 d .
H6BA H 0.6619 0.8702 0.4447 0.047 Uiso 1 1 calc R
C7B C 0.7108(5) 0.8029(4) 0.3612(3) 0.0311(16) Uani 1 1 d .
C8B C 0.8032(5) 0.7156(4) 0.2054(3) 0.0329(16) Uani 1 1 d .
C9B C 0.7325(6) 0.6899(4) 0.1345(3) 0.0332(16) Uani 1 1 d .
C10B C 0.7839(6) 0.6891(4) 0.0752(4) 0.0383(18) Uani 1 1 d .
H10A H 0.7388 0.6776 0.0267 0.046 Uiso 1 1 calc R
C11B C 0.8993(6) 0.7044(4) 0.0846(4) 0.0414(18) Uani 1 1 d .
H11A H 0.9315 0.7029 0.0427 0.050 Uiso 1 1 calc R
C12B C 0.9676(5) 0.7220(4) 0.1551(4) 0.0434(18) Uani 1 1 d .
H12A H 1.0461 0.7291 0.1620 0.052 Uiso 1 1 calc R
C13B C 0.9191(5) 0.7290(4) 0.2152(3) 0.0337(16) Uani 1 1 d .
H13A H 0.9650 0.7429 0.2634 0.040 Uiso 1 1 calc R
C14B C 0.5291(5) 0.6952(4) 0.3623(3) 0.0343(16) Uani 1 1 d .
H14A H 0.5428 0.7238 0.4132 0.041 Uiso 1 1 calc R
H14B H 0.5135 0.6229 0.3651 0.041 Uiso 1 1 calc R
C15B C 0.4268(5) 0.7291(4) 0.3157(3) 0.0345(16) Uani 1 1 d .
H15A H 0.4374 0.8018 0.3174 0.041 Uiso 1 1 calc R
H15B H 0.4157 0.7059 0.2636 0.041 Uiso 1 1 calc R
C16B C 0.3256(5) 0.6879(4) 0.3458(3) 0.0374(17) Uani 1 1 d .
H16A H 0.3395 0.7088 0.3986 0.045 Uiso 1 1 calc R
H16B H 0.3150 0.6153 0.3427 0.045 Uiso 1 1 calc R
C17B C 0.2191(5) 0.7211(4) 0.3042(3) 0.0485(19) Uani 1 1 d .
H17A H 0.1568 0.6925 0.3259 0.073 Uiso 1 1 calc R
H17B H 0.2038 0.6993 0.2521 0.073 Uiso 1 1 calc R
H17C H 0.2283 0.7929 0.3080 0.073 Uiso 1 1 calc R
O1C O 0.4505(3) 0.5018(3) 0.1149(2) 0.0401(11) Uani 1 1 d .
N1C N 0.3752(4) 0.4683(3) 0.2474(2) 0.0309(13) Uani 1 1 d .
N2C N 0.5287(4) 0.4441(3) 0.3209(2) 0.0317(13) Uani 1 1 d .
C1C C 0.4874(5) 0.4952(4) 0.2627(3) 0.0263(15) Uani 1 1 d .
C2C C 0.3444(5) 0.3969(4) 0.2962(3) 0.0298(15) Uani 1 1 d .
C3C C 0.2435(5) 0.3402(4) 0.3018(3) 0.0390(17) Uani 1 1 d .
H3CA H 0.1756 0.3481 0.2694 0.047 Uiso 1 1 calc R
C4C C 0.2464(6) 0.2725(5) 0.3559(4) 0.0468(19) Uani 1 1 d .
H4CA H 0.1787 0.2334 0.3611 0.056 Uiso 1 1 calc R
C5C C 0.3445(6) 0.2595(5) 0.4031(4) 0.048(2) Uani 1 1 d .
H5CA H 0.3424 0.2132 0.4406 0.058 Uiso 1 1 calc R
C6C C 0.4456(6) 0.3126(4) 0.3969(3) 0.0372(17) Uani 1 1 d .
H6CA H 0.5135 0.3022 0.4281 0.045 Uiso 1 1 calc R
C7C C 0.4431(5) 0.3812(4) 0.3435(3) 0.0335(16) Uani 1 1 d .
C8C C 0.3019(5) 0.4948(4) 0.1814(3) 0.0296(16) Uani 1 1 d .
C9C C 0.3450(5) 0.5041(4) 0.1170(3) 0.0326(16) Uani 1 1 d .
C10C C 0.2661(6) 0.5172(4) 0.0512(3) 0.0400(18) Uani 1 1 d .
H10B H 0.2893 0.5228 0.0058 0.048 Uiso 1 1 calc R
C11C C 0.1553(5) 0.5220(5) 0.0518(4) 0.0445(19) Uani 1 1 d .
H11B H 0.1045 0.5292 0.0067 0.053 Uiso 1 1 calc R
C12C C 0.1197(6) 0.5165(4) 0.1156(4) 0.0421(18) Uani 1 1 d .
H12B H 0.0446 0.5211 0.1154 0.051 Uiso 1 1 calc R
C13C C 0.1938(5) 0.5041(4) 0.1819(4) 0.0358(17) Uani 1 1 d .
H13B H 0.1697 0.5021 0.2271 0.043 Uiso 1 1 calc R
C14C C 0.6478(5) 0.4448(4) 0.3528(3) 0.0402(18) Uani 1 1 d .
H14C H 0.6919 0.4811 0.3201 0.048 Uiso 1 1 calc R
H14D H 0.6619 0.3763 0.3533 0.048 Uiso 1 1 calc R
C15C C 0.6892(5) 0.4908(4) 0.4311(3) 0.0379(17) Uani 1 1 d .
H15C H 0.6816 0.5610 0.4306 0.045 Uiso 1 1 calc R
H15D H 0.6429 0.4576 0.4637 0.045 Uiso 1 1 calc R
C16C C 0.8098(5) 0.4818(5) 0.4615(4) 0.054(2) Uani 1 1 d .
H16C H 0.8182 0.4123 0.4562 0.065 Uiso 1 1 calc R
H16D H 0.8563 0.5209 0.4316 0.065 Uiso 1 1 calc R
C17C C 0.8514(6) 0.5150(6) 0.5401(4) 0.077(3) Uani 1 1 d .
H17D H 0.9290 0.5062 0.5563 0.115 Uiso 1 1 calc R
H17E H 0.8062 0.4763 0.5702 0.115 Uiso 1 1 calc R
H17F H 0.8464 0.5846 0.5456 0.115 Uiso 1 1 calc R

loop_
_atom_site_aniso_label
_atom_site_aniso_U_11
_atom_site_aniso_U_22
_atom_site_aniso_U_33
_atom_site_aniso_U_23
_atom_site_aniso_U_13
_atom_site_aniso_U_12
Pd1 0.0301(3) 0.0379(3) 0.0280(3) 0.0064(2) 0.0044(2) 0.0041(2)
O1 0.033(3) 0.047(3) 0.026(2) 0.004(2) 0.005(2) 0.002(2)
N1 0.029(3) 0.037(3) 0.032(3) 0.013(3) 0.008(3) 0.002(3)
N2 0.025(3) 0.045(3) 0.026(3) 0.008(3) 0.003(3) 0.012(3)
C1 0.025(4) 0.035(4) 0.029(4) 0.005(3) 0.008(3) 0.008(3)
C2 0.035(4) 0.040(4) 0.027(4) 0.010(3) 0.009(3) 0.014(3)
C3 0.023(4) 0.040(4) 0.044(4) 0.003(4) -0.001(3) 0.000(3)
C4 0.039(4) 0.032(4) 0.039(4) 0.008(3) 0.005(4) 0.000(3)
C5 0.055(5) 0.044(4) 0.050(5) 0.017(4) 0.019(4) 0.015(4)
C6 0.042(4) 0.040(4) 0.026(4) 0.008(3) 0.008(3) 0.005(4)
C7 0.033(4) 0.027(4) 0.031(4) 0.005(3) 0.012(3) -0.004(3)
C8 0.033(4) 0.037(4) 0.032(4) 0.010(3) 0.003(4) 0.007(3)
C9 0.040(5) 0.026(4) 0.030(4) 0.010(3) 0.005(4) 0.007(3)
C10 0.049(5) 0.043(4) 0.023(4) 0.002(3) 0.005(4) 0.008(4)
C11 0.052(5) 0.048(4) 0.029(4) 0.007(3) -0.001(4) 0.004(4)
C12 0.037(5) 0.056(5) 0.032(4) 0.007(4) -0.012(4) 0.012(4)
C13 0.035(5) 0.041(4) 0.044(4) 0.003(3) 0.009(4) 0.007(3)
C14 0.032(4) 0.037(4) 0.032(4) 0.006(3) 0.006(3) 0.005(3)
C15 0.038(4) 0.037(4) 0.032(4) 0.007(3) 0.001(3) 0.004(3)
C16 0.042(5) 0.042(4) 0.040(4) 0.012(3) 0.008(4) 0.005(3)
C17 0.041(5) 0.046(4) 0.069(5) 0.017(4) 0.015(4) 0.007(3)
O1A 0.029(3) 0.044(3) 0.035(2) 0.007(2) 0.012(2) 0.005(2)
N1A 0.036(4) 0.032(3) 0.031(3) -0.003(3) 0.011(3) 0.008(3)
N2A 0.033(4) 0.031(3) 0.024(3) -0.001(3) 0.002(3) 0.008(3)
C1A 0.044(5) 0.024(3) 0.022(4) 0.009(3) 0.002(3) 0.006(3)
C2A 0.033(4) 0.030(4) 0.036(4) -0.004(3) 0.005(4) 0.008(3)
C3A 0.046(5) 0.044(4) 0.048(5) 0.008(4) 0.007(4) 0.002(4)
C4A 0.058(6) 0.043(5) 0.053(5) -0.006(4) 0.001(5) -0.010(4)
C5A 0.053(6) 0.057(5) 0.043(5) -0.007(4) 0.009(5) 0.006(4)
C6A 0.054(5) 0.037(4) 0.044(5) 0.008(4) 0.011(4) 0.004(4)
C7A 0.041(5) 0.041(4) 0.031(4) 0.005(4) 0.001(4) 0.012(4)
C8A 0.030(4) 0.043(4) 0.031(4) 0.001(3) 0.009(4) 0.009(3)
C9A 0.032(4) 0.024(4) 0.039(4) 0.001(3) 0.015(4) -0.002(3)
C10A 0.039(5) 0.045(4) 0.040(4) 0.000(3) 0.013(4) 0.001(4)
C11A 0.040(5) 0.047(4) 0.043(5) 0.007(4) 0.022(4) 0.004(4)
C12A 0.024(4) 0.049(4) 0.056(5) 0.005(4) 0.012(4) 0.010(3)
C13A 0.036(5) 0.047(4) 0.044(4) -0.003(4) 0.015(4) 0.006(4)
C14A 0.032(5) 0.052(4) 0.049(4) 0.000(4) 0.004(4) 0.009(3)
C15A 0.044(5) 0.063(5) 0.065(5) 0.008(4) 0.024(4) 0.011(4)
C16A 0.075(6) 0.111(6) 0.106(6) 0.021(5) 0.049(5) 0.021(5)
C17A 0.151(9) 0.197(9) 0.184(9) 0.050(8) 0.050(8) 0.044(7)
O1W 0.049(3) 0.057(3) 0.030(3) 0.014(2) 0.012(2) 0.024(2)
O2W 0.042(3) 0.052(3) 0.035(2) 0.010(2) 0.008(2) 0.018(2)
Pd2 0.0281(3) 0.0402(3) 0.0257(3) 0.0034(2) 0.0044(2) 0.0050(2)
O1B 0.026(3) 0.050(3) 0.027(2) 0.006(2) 0.003(2) 0.004(2)
N1B 0.029(3) 0.038(3) 0.023(3) 0.002(3) -0.002(3) 0.002(3)
N2B 0.021(3) 0.036(3) 0.027(3) 0.008(3) 0.010(3) 0.004(3)
C1B 0.024(4) 0.027(4) 0.029(4) 0.002(3) 0.005(3) 0.003(3)
C2B 0.032(4) 0.034(4) 0.027(4) 0.004(3) 0.005(3) 0.008(3)
C3B 0.030(4) 0.039(4) 0.039(4) 0.008(4) 0.004(3) 0.007(3)
C4B 0.043(5) 0.034(4) 0.046(5) 0.008(4) -0.010(4) 0.000(3)
C5B 0.040(5) 0.042(4) 0.037(4) -0.005(3) 0.008(4) 0.010(4)
C6B 0.033(4) 0.045(4) 0.038(4) 0.006(4) 0.005(3) 0.007(4)
C7B 0.033(4) 0.028(4) 0.029(4) 0.008(3) 0.001(3) 0.005(3)
C8B 0.024(4) 0.043(4) 0.034(4) 0.006(3) 0.011(3) 0.007(3)
C9B 0.044(5) 0.025(4) 0.034(4) 0.002(3) 0.008(4) 0.014(3)
C10B 0.036(5) 0.046(4) 0.030(4) 0.012(3) 0.004(4) 0.007(3)
C11B 0.044(5) 0.046(4) 0.036(4) 0.012(3) 0.012(4) 0.012(4)
C12B 0.033(4) 0.057(5) 0.048(5) 0.013(4) 0.021(4) 0.013(3)
C13B 0.032(4) 0.038(4) 0.030(4) 0.006(3) 0.003(3) 0.009(3)
C14B 0.032(4) 0.042(4) 0.032(4) 0.004(3) 0.009(3) 0.013(3)
C15B 0.035(4) 0.042(4) 0.026(4) 0.001(3) 0.008(3) 0.007(3)
C16B 0.034(4) 0.046(4) 0.034(4) 0.005(3) 0.007(3) 0.015(3)
C17B 0.033(4) 0.056(4) 0.054(5) -0.002(4) 0.004(4) 0.009(3)
O1C 0.023(3) 0.061(3) 0.035(3) 0.017(2) 0.006(2) 0.003(2)
N1C 0.032(4) 0.035(3) 0.026(3) 0.010(3) 0.004(3) 0.007(3)
N2C 0.028(3) 0.045(3) 0.022(3) 0.008(3) 0.003(3) 0.006(3)
C1C 0.026(4) 0.025(3) 0.026(4) 0.001(3) 0.001(3) 0.004(3)
C2C 0.018(4) 0.041(4) 0.031(4) 0.006(3) 0.007(3) 0.005(3)
C3C 0.032(4) 0.044(4) 0.042(4) 0.008(4) 0.010(3) 0.009(3)
C4C 0.043(5) 0.049(4) 0.049(5) 0.011(4) 0.015(4) 0.003(4)
C5C 0.041(5) 0.054(5) 0.047(5) 0.017(4) 0.003(4) 0.009(4)
C6C 0.037(5) 0.050(4) 0.028(4) 0.014(3) 0.006(3) 0.017(4)
C7C 0.041(4) 0.022(3) 0.038(4) -0.009(3) 0.012(4) 0.001(3)
C8C 0.035(4) 0.026(4) 0.024(4) 0.003(3) 0.001(3) 0.003(3)
C9C 0.037(5) 0.028(4) 0.029(4) 0.006(3) -0.001(4) 0.004(3)
C10C 0.052(5) 0.036(4) 0.028(4) 0.007(3) 0.006(4) 0.001(4)
C11C 0.023(4) 0.065(5) 0.035(4) 0.015(4) -0.012(4) 0.000(4)
C12C 0.030(4) 0.050(4) 0.044(5) 0.004(4) 0.007(4) 0.002(3)
C13C 0.032(5) 0.040(4) 0.031(4) 0.001(3) 0.001(4) 0.001(3)
C14C 0.033(4) 0.045(4) 0.047(4) 0.014(4) 0.013(4) 0.012(3)
C15C 0.037(4) 0.046(4) 0.030(4) 0.003(3) 0.005(3) 0.008(3)
C16C 0.035(5) 0.063(5) 0.057(5) -0.003(4) -0.011(4) 0.014(4)
C17C 0.053(6) 0.107(7) 0.055(6) 0.002(5) -0.020(5) 0.013(5)

loop_
_atom_type_symbol
_atom_type_description
_atom_type_scat_dispersion_real
_atom_type_scat_dispersion_imag
_atom_type_scat_source
C C 0.0033 0.0016 'International Tables Vol C Tables 4.2.6.8 and 6.1.1.4'
H H 0.0000 0.0000 'International Tables Vol C Tables 4.2.6.8 and 6.1.1.4'
N N 0.0061 0.0033 'International Tables Vol C Tables 4.2.6.8 and 6.1.1.4'
O O 0.0106 0.0060 'International Tables Vol C Tables 4.2.6.8 and 6.1.1.4'
Pd Pd -0.9988 1.0072 'International Tables Vol C Tables 4.2.6.8 and 6.1.1.4'

loop_
_geom_angle_atom_site_label_1
_geom_angle_atom_site_label_2
_geom_angle_atom_site_label_3
_geom_angle
C1 Pd1 C1A 99.3(3)
C1 Pd1 O1 86.5(2)
C1A Pd1 O1 174.1(2)
C1 Pd1 O1A 173.2(2)
C1A Pd1 O1A 84.1(2)
O1 Pd1 O1A 89.96(16)
C9 O1 Pd1 117.3(4)
C1 N1 C2 111.4(4)
C1 N1 C8 124.3(5)
C2 N1 C8 123.2(5)
C1 N2 C7 110.8(5)
C1 N2 C14 124.8(5)
C7 N2 C14 124.3(5)
N2 C1 N1 105.6(5)
N2 C1 Pd1 130.6(5)
N1 C1 Pd1 122.1(4)
C3 C2 C7 120.8(5)
C3 C2 N1 133.9(5)
C7 C2 N1 105.0(5)
C2 C3 C4 117.6(6)
C2 C3 H3A 121.2
C4 C3 H3A 121.2
C3 C4 C5 121.0(6)
C3 C4 H4A 119.5
C5 C4 H4A 119.5
C6 C5 C4 122.8(6)
C6 C5 H5A 118.6
C4 C5 H5A 118.6
C5 C6 C7 115.8(6)
C5 C6 H6A 122.1
C7 C6 H6A 122.1
C2 C7 C6 122.0(5)
C2 C7 N2 107.2(5)
C6 C7 N2 130.7(6)
C13 C8 C9 122.4(6)
C13 C8 N1 119.3(6)
C9 C8 N1 118.2(5)
O1 C9 C8 124.1(5)
O1 C9 C10 119.7(6)
C8 C9 C10 116.2(6)
C11 C10 C9 121.5(6)
C11 C10 H10C 119.3
C9 C10 H10C 119.3
C12 C11 C10 120.4(6)
C12 C11 H11C 119.8
C10 C11 H11C 119.8
C11 C12 C13 119.6(6)
C11 C12 H12C 120.2
C13 C12 H12C 120.2
C8 C13 C12 119.6(6)
C8 C13 H13C 120.2
C12 C13 H13C 120.2
N2 C14 C15 114.9(5)
N2 C14 H14E 108.5
C15 C14 H14E 108.5
N2 C14 H14F 108.5
C15 C14 H14F 108.5
H14E C14 H14F 107.5
C14 C15 C16 108.0(5)
C14 C15 H15E 110.1
C16 C15 H15E 110.1
C14 C15 H15F 110.1
C16 C15 H15F 110.1
H15E C15 H15F 108.4
C15 C16 C17 112.9(5)
C15 C16 H16E 109.0
C17 C16 H16E 109.0
C15 C16 H16F 109.0
C17 C16 H16F 109.0
H16E C16 H16F 107.8
C16 C17 H17G 109.5
C16 C17 H17H 109.5
H17G C17 H17H 109.5
C16 C17 H17I 109.5
H17G C17 H17I 109.5
H17H C17 H17I 109.5
C9A O1A Pd1 113.2(3)
C1A N1A C2A 110.5(5)
C1A N1A C8A 124.4(6)
C2A N1A C8A 124.2(6)
C1A N2A C7A 110.3(6)
C1A N2A C14A 126.6(5)
C7A N2A C14A 123.0(6)
N1A C1A N2A 107.8(5)
N1A C1A Pd1 120.1(5)
N2A C1A Pd1 131.7(5)
C3A C2A C7A 120.3(6)
C3A C2A N1A 134.0(7)
C7A C2A N1A 105.6(6)
C4A C3A C2A 117.7(7)
C4A C3A H3AA 121.1
C2A C3A H3AA 121.1
C3A C4A C5A 121.1(7)
C3A C4A H4AA 119.5
C5A C4A H4AA 119.5
C6A C5A C4A 122.2(7)
C6A C5A H5AA 118.9
C4A C5A H5AA 118.9
C7A C6A C5A 116.4(7)
C7A C6A H6AA 121.8
C5A C6A H6AA 121.8
C6A C7A C2A 122.3(6)
C6A C7A N2A 131.7(7)
C2A C7A N2A 105.8(6)
C13A C8A N1A 121.3(6)
C13A C8A C9A 120.1(6)
N1A C8A C9A 118.3(5)
O1A C9A C10A 121.2(6)
O1A C9A C8A 121.7(6)
C10A C9A C8A 117.0(6)
C11A C10A C9A 121.7(6)
C11A C10A H10D 119.1
C9A C10A H10D 119.1
C10A C11A C12A 121.9(6)
C10A C11A H11D 119.0
C12A C11A H11D 119.0
C11A C12A C13A 118.6(6)
C11A C12A H12D 120.7
C13A C12A H12D 120.7
C12A C13A C8A 120.4(6)
C12A C13A H13D 119.8
C8A C13A H13D 119.8
N2A C14A C15A 115.1(5)
N2A C14A H14G 108.5
C15A C14A H14G 108.5
N2A C14A H14H 108.5
C15A C14A H14H 108.5
H14G C14A H14H 107.5
C14A C15A C16A 108.8(6)
C14A C15A H15G 109.9
C16A C15A H15G 109.9
C14A C15A H15H 109.9
C16A C15A H15H 109.9
H15G C15A H15H 108.3
C17A C16A C15A 114.7(8)
C17A C16A H16G 108.6
C15A C16A H16G 108.6
C17A C16A H16H 108.6
C15A C16A H16H 108.6
H16G C16A H16H 107.6
C16A C17A H17J 109.5
C16A C17A H17K 109.5
H17J C17A H17K 109.5
C16A C17A H17L 109.5
H17J C17A H17L 109.5
H17K C17A H17L 109.5
H1WB O1W H1WA 103.0
C1C Pd2 C1B 99.6(2)
C1C Pd2 O1B 173.8(2)
C1B Pd2 O1B 86.6(2)
C1C Pd2 O1C 84.53(19)
C1B Pd2 O1C 172.16(19)
O1B Pd2 O1C 89.27(15)
C9B O1B Pd2 118.4(3)
C1B N1B C2B 110.9(5)
C1B N1B C8B 123.8(5)
C2B N1B C8B 124.5(5)
C1B N2B C7B 111.4(5)
C1B N2B C14B 125.5(5)
C7B N2B C14B 122.8(5)
N2B C1B N1B 105.2(5)
N2B C1B Pd2 130.6(5)
N1B C1B Pd2 122.8(5)
C3B C2B C7B 121.7(6)
C3B C2B N1B 132.8(6)
C7B C2B N1B 105.3(5)
C4B C3B C2B 116.7(6)
C4B C3B H3BA 121.7
C2B C3B H3BA 121.6
C3B C4B C5B 121.9(6)
C3B C4B H4BA 119.0
C5B C4B H4BA 119.1
C6B C5B C4B 121.7(6)
C6B C5B H5BA 119.1
C4B C5B H5BA 119.2
C5B C6B C7B 116.6(6)
C5B C6B H6BA 121.7
C7B C6B H6BA 121.7
N2B C7B C2B 107.1(6)
N2B C7B C6B 131.3(6)
C2B C7B C6B 121.3(6)
C13B C8B C9B 120.8(6)
C13B C8B N1B 120.3(6)
C9B C8B N1B 118.9(5)
O1B C9B C10B 121.4(6)
O1B C9B C8B 121.9(6)
C10B C9B C8B 116.7(6)
C9B C10B C11B 122.3(6)
C9B C10B H10A 118.8
C11B C10B H10A 118.8
C12B C11B C10B 120.1(6)
C12B C11B H11A 119.9
C10B C11B H11A 119.9
C13B C12B C11B 119.0(6)
C13B C12B H12A 120.5
C11B C12B H12A 120.5
C12B C13B C8B 120.6(6)
C12B C13B H13A 119.7
C8B C13B H13A 119.7
N2B C14B C15B 114.0(5)
N2B C14B H14A 108.8
C15B C14B H14A 108.8
N2B C14B H14B 108.8
C15B C14B H14B 108.8
H14A C14B H14B 107.6
C16B C15B C14B 109.1(4)
C16B C15B H15A 109.9
C14B C15B H15A 109.9
C16B C15B H15B 109.9
C14B C15B H15B 109.9
H15A C15B H15B 108.3
C15B C16B C17B 113.0(5)
C15B C16B H16A 109.0
C17B C16B H16A 109.0
C15B C16B H16B 109.0
C17B C16B H16B 109.0
H16A C16B H16B 107.8
C16B C17B H17A 109.5
C16B C17B H17B 109.5
H17A C17B H17B 109.5
C16B C17B H17C 109.5
H17A C17B H17C 109.5
H17B C17B H17C 109.5
C9C O1C Pd2 111.7(4)
C1C N1C C2C 110.1(4)
C1C N1C C8C 123.7(5)
C2C N1C C8C 125.1(5)
C1C N2C C7C 111.0(5)
C1C N2C C14C 125.6(5)
C7C N2C C14C 123.2(5)
N2C C1C N1C 107.0(5)
N2C C1C Pd2 132.2(5)
N1C C1C Pd2 120.7(4)
C3C C2C C7C 119.6(5)
C3C C2C N1C 133.8(5)
C7C C2C N1C 106.4(5)
C4C C3C C2C 117.3(6)
C4C C3C H3CA 121.3
C2C C3C H3CA 121.3
C3C C4C C5C 122.1(6)
C3C C4C H4CA 118.9
C5C C4C H4CA 118.9
C4C C5C C6C 121.4(6)
C4C C5C H5CA 119.3
C6C C5C H5CA 119.3
C7C C6C C5C 116.7(6)
C7C C6C H6CA 121.7
C5C C6C H6CA 121.6
C6C C7C C2C 122.7(6)
C6C C7C N2C 131.6(6)
C2C C7C N2C 105.6(5)
C13C C8C C9C 122.9(6)
C13C C8C N1C 120.6(6)
C9C C8C N1C 116.4(6)
O1C C9C C8C 124.9(5)
O1C C9C C10C 120.4(6)
C8C C9C C10C 114.7(6)
C11C C10C C9C 121.9(6)
C11C C10C H10B 119.1
C9C C10C H10B 119.1
C12C C11C C10C 120.8(6)
C12C C11C H11B 119.6
C10C C11C H11B 119.6
C11C C12C C13C 119.8(7)
C11C C12C H12B 120.1
C13C C12C H12B 120.1
C8C C13C C12C 119.8(6)
C8C C13C H13B 120.1
C12C C13C H13B 120.1
N2C C14C C15C 114.6(5)
N2C C14C H14C 108.6
C15C C14C H14C 108.6
N2C C14C H14D 108.6
C15C C14C H14D 108.6
H14C C14C H14D 107.6
C16C C15C C14C 111.0(6)
C16C C15C H15C 109.4
C14C C15C H15C 109.4
C16C C15C H15D 109.4
C14C C15C H15D 109.4
H15C C15C H15D 108.0
C17C C16C C15C 113.7(6)
C17C C16C H16C 108.8
C15C C16C H16C 108.8
C17C C16C H16D 108.8
C15C C16C H16D 108.8
H16C C16C H16D 107.7
C16C C17C H17D 109.5
C16C C17C H17E 109.5
H17D C17C H17E 109.5
C16C C17C H17F 109.5
H17D C17C H17F 109.5
H17E C17C H17F 109.5

loop_
_geom_bond_atom_site_label_1
_geom_bond_atom_site_label_2
_geom_bond_distance
Pd1 C1 1.937(6)
Pd1 C1A 1.965(6)
Pd1 O1 2.044(4)
Pd1 O1A 2.048(4)
O1 C9 1.314(7)
N1 C1 1.372(7)
N1 C2 1.420(7)
N1 C8 1.443(7)
N2 C1 1.357(6)
N2 C7 1.412(7)
N2 C14 1.479(7)
C2 C3 1.375(8)
C2 C7 1.387(7)
C3 C4 1.378(7)
C3 H3A 0.9500
C4 C5 1.377(8)
C4 H4A 0.9500
C5 C6 1.370(8)
C5 H5A 0.9500
C6 C7 1.392(7)
C6 H6A 0.9500
C8 C13 1.384(8)
C8 C9 1.384(8)
C9 C10 1.419(8)
C10 C11 1.391(9)
C10 H10C 0.9500
C11 C12 1.364(9)
C11 H11C 0.9500
C12 C13 1.401(8)
C12 H12C 0.9500
C13 H13C 0.9500
C14 C15 1.505(8)
C14 H14E 0.9900
C14 H14F 0.9900
C15 C16 1.535(7)
C15 H15E 0.9900
C15 H15F 0.9900
C16 C17 1.562(8)
C16 H16E 0.9900
C16 H16F 0.9900
C17 H17G 0.9800
C17 H17H 0.9800
C17 H17I 0.9800
O1A C9A 1.336(7)
N1A C1A 1.343(8)
N1A C2A 1.411(7)
N1A C8A 1.415(8)
N2A C1A 1.346(7)
N2A C7A 1.409(7)
N2A C14A 1.457(7)
C2A C3A 1.383(8)
C2A C7A 1.408(8)
C3A C4A 1.380(9)
C3A H3AA 0.9500
C4A C5A 1.394(10)
C4A H4AA 0.9500
C5A C6A 1.378(9)
C5A H5AA 0.9500
C6A C7A 1.377(8)
C6A H6AA 0.9500
C8A C13A 1.405(8)
C8A C9A 1.431(8)
C9A C10A 1.393(8)
C10A C11A 1.365(8)
C10A H10D 0.9500
C11A C12A 1.380(8)
C11A H11D 0.9500
C12A C13A 1.393(9)
C12A H12D 0.9500
C13A H13D 0.9500
C14A C15A 1.527(8)
C14A H14G 0.9900
C14A H14H 0.9900
C15A C16A 1.534(10)
C15A H15G 0.9900
C15A H15H 0.9900
C16A C17A 1.443(13)
C16A H16G 0.9900
C16A H16H 0.9900
C17A H17J 0.9800
C17A H17K 0.9800
C17A H17L 0.9800
O1W H1WB 1.0905
O1W H1WA 0.7803
Pd2 C1C 1.947(6)
Pd2 C1B 1.948(6)
Pd2 O1B 2.029(4)
Pd2 O1C 2.044(4)
O1B C9B 1.323(7)
N1B C1B 1.376(7)
N1B C2B 1.398(7)
N1B C8B 1.442(7)
N2B C1B 1.348(7)
N2B C7B 1.381(7)
N2B C14B 1.475(7)
C2B C3B 1.384(8)
C2B C7B 1.388(8)
C3B C4B 1.369(8)
C3B H3BA 0.9500
C4B C5B 1.394(9)
C4B H4BA 0.9500
C5B C6B 1.372(8)
C5B H5BA 0.9500
C6B C7B 1.391(8)
C6B H6BA 0.9500
C8B C13B 1.402(8)
C8B C9B 1.423(8)
C9B C10B 1.391(9)
C10B C11B 1.395(8)
C10B H10A 0.9500
C11B C12B 1.394(8)
C11B H11A 0.9500
C12B C13B 1.391(8)
C12B H12A 0.9500
C13B H13A 0.9500
C14B C15B 1.524(7)
C14B H14A 0.9900
C14B H14B 0.9900
C15B C16B 1.522(7)
C15B H15A 0.9900
C15B H15B 0.9900
C16B C17B 1.528(7)
C16B H16A 0.9900
C16B H16B 0.9900
C17B H17A 0.9800
C17B H17B 0.9800
C17B H17C 0.9800
O1C C9C 1.333(7)
N1C C1C 1.357(7)
N1C C2C 1.407(7)
N1C C8C 1.449(6)
N2C C1C 1.348(6)
N2C C7C 1.405(7)
N2C C14C 1.476(7)
C2C C3C 1.395(8)
C2C C7C 1.399(7)
C3C C4C 1.376(7)
C3C H3CA 0.9500
C4C C5C 1.380(8)
C4C H4CA 0.9500
C5C C6C 1.381(8)
C5C H5CA 0.9500
C6C C7C 1.374(7)
C6C H6CA 0.9500
C8C C13C 1.380(8)
C8C C9C 1.413(8)
C9C C10C 1.426(7)
C10C C11C 1.399(9)
C10C H10B 0.9500
C11C C12C 1.352(9)
C11C H11B 0.9500
C12C C13C 1.400(8)
C12C H12B 0.9500
C13C H13B 0.9500
C14C C15C 1.531(8)
C14C H14C 0.9900
C14C H14D 0.9900
C15C C16C 1.515(8)
C15C H15C 0.9900
C15C H15D 0.9900
C16C C17C 1.480(9)
C16C H16C 0.9900
C16C H16D 0.9900
C17C H17D 0.9800
C17C H17E 0.9800
C17C H17F 0.9800

loop_
_geom_hbond_atom_site_label_D
_geom_hbond_atom_site_label_H
_geom_hbond_atom_site_label_A
_geom_hbond_distance_DH
_geom_hbond_distance_HA
_geom_hbond_distance_DA
_geom_hbond_angle_DHA
_geom_hbond_site_symmetry_A
O1W H1WB O1 1.09 1.82 2.851(6) 156.3 2_656
O1W H1WA O1A 0.78 2.04 2.801(5) 163.5 .

loop_
_geom_torsion_atom_site_label_1
_geom_torsion_atom_site_label_2
_geom_torsion_atom_site_label_3
_geom_torsion_atom_site_label_4
_geom_torsion
C1 Pd1 O1 C9 -52.2(4)
C1A Pd1 O1 C9 141(2)
O1A Pd1 O1 C9 133.7(4)
C7 N2 C1 N1 -1.8(6)
C14 N2 C1 N1 -179.1(5)
C7 N2 C1 Pd1 163.0(5)
C14 N2 C1 Pd1 -14.4(8)
C2 N1 C1 N2 1.5(6)
C8 N1 C1 N2 169.4(5)
C2 N1 C1 Pd1 -164.9(4)
C8 N1 C1 Pd1 3.0(8)
C1A Pd1 C1 N2 47.5(6)
O1 Pd1 C1 N2 -131.1(6)
O1A Pd1 C1 N2 -72(2)
C1A Pd1 C1 N1 -150.0(5)
O1 Pd1 C1 N1 31.4(5)
O1A Pd1 C1 N1 90.3(18)
C1 N1 C2 C3 173.0(7)
C8 N1 C2 C3 4.9(10)
C1 N1 C2 C7 -0.6(7)
C8 N1 C2 C7 -168.7(5)
C7 C2 C3 C4 -2.3(9)
N1 C2 C3 C4 -175.1(6)
C2 C3 C4 C5 2.0(9)
C3 C4 C5 C6 -2.3(10)
C4 C5 C6 C7 2.7(10)
C3 C2 C7 C6 3.0(9)
N1 C2 C7 C6 177.6(5)
C3 C2 C7 N2 -175.1(6)
N1 C2 C7 N2 -0.5(6)
C5 C6 C7 C2 -3.0(9)
C5 C6 C7 N2 174.6(6)
C1 N2 C7 C2 1.4(7)
C14 N2 C7 C2 178.8(5)
C1 N2 C7 C6 -176.4(6)
C14 N2 C7 C6 1.0(10)
C1 N1 C8 C13 147.7(6)
C2 N1 C8 C13 -45.8(8)
C1 N1 C8 C9 -34.4(8)
C2 N1 C8 C9 132.1(6)
Pd1 O1 C9 C8 38.9(7)
Pd1 O1 C9 C10 -140.5(5)
C13 C8 C9 O1 -172.5(5)
N1 C8 C9 O1 9.8(9)
C13 C8 C9 C10 6.9(9)
N1 C8 C9 C10 -170.8(5)
O1 C9 C10 C11 176.3(5)
C8 C9 C10 C11 -3.2(9)
C9 C10 C11 C12 -1.3(10)
C10 C11 C12 C13 2.2(10)
C9 C8 C13 C12 -6.3(9)
N1 C8 C13 C12 171.5(5)
C11 C12 C13 C8 1.5(9)
C1 N2 C14 C15 77.7(7)
C7 N2 C14 C15 -99.3(6)
N2 C14 C15 C16 -172.9(4)
C14 C15 C16 C17 -177.4(5)
C1 Pd1 O1A C9A 59.6(19)
C1A Pd1 O1A C9A -60.9(4)
O1 Pd1 O1A C9A 118.3(4)
C2A N1A C1A N2A -0.6(6)
C8A N1A C1A N2A 168.6(5)
C2A N1A C1A Pd1 -174.1(3)
C8A N1A C1A Pd1 -5.0(7)
C7A N2A C1A N1A 1.2(6)
C14A N2A C1A N1A -174.9(5)
C7A N2A C1A Pd1 173.7(4)
C14A N2A C1A Pd1 -2.4(8)
C1 Pd1 C1A N1A -131.4(4)
O1 Pd1 C1A N1A 35(2)
O1A Pd1 C1A N1A 42.6(4)
C1 Pd1 C1A N2A 56.8(5)
O1 Pd1 C1A N2A -136.8(19)
O1A Pd1 C1A N2A -129.2(5)
C1A N1A C2A C3A 176.8(6)
C8A N1A C2A C3A 7.6(10)
C1A N1A C2A C7A -0.2(6)
C8A N1A C2A C7A -169.4(5)
C7A C2A C3A C4A 0.5(8)
N1A C2A C3A C4A -176.2(6)
C2A C3A C4A C5A -0.1(9)
C3A C4A C5A C6A 0.7(10)
C4A C5A C6A C7A -1.7(10)
C5A C6A C7A C2A 2.2(9)
C5A C6A C7A N2A 175.7(6)
C3A C2A C7A C6A -1.7(9)
N1A C2A C7A C6A 175.9(5)
C3A C2A C7A N2A -176.6(5)
N1A C2A C7A N2A 0.9(6)
C1A N2A C7A C6A -175.6(6)
C14A N2A C7A C6A 0.7(9)
C1A N2A C7A C2A -1.3(6)
C14A N2A C7A C2A 174.9(5)
C1A N1A C8A C13A 151.1(6)
C2A N1A C8A C13A -41.2(8)
C1A N1A C8A C9A -34.0(8)
C2A N1A C8A C9A 133.7(6)
Pd1 O1A C9A C10A -135.9(5)
Pd1 O1A C9A C8A 43.5(6)
C13A C8A C9A O1A -174.7(5)
N1A C8A C9A O1A 10.4(8)
C13A C8A C9A C10A 4.7(8)
N1A C8A C9A C10A -170.2(6)
O1A C9A C10A C11A 176.3(5)
C8A C9A C10A C11A -3.1(9)
C9A C10A C11A C12A -0.7(10)
C10A C11A C12A C13A 3.0(9)
C11A C12A C13A C8A -1.2(9)
N1A C8A C13A C12A 172.1(6)
C9A C8A C13A C12A -2.7(9)
C1A N2A C14A C15A -110.7(6)
C7A N2A C14A C15A 73.7(7)
N2A C14A C15A C16A -177.0(6)
C14A C15A C16A C17A -177.3(8)
C1C Pd2 O1B C9B -130.1(19)
C1B Pd2 O1B C9B 53.1(4)
O1C Pd2 O1B C9B -133.6(4)
C7B N2B C1B N1B 2.6(6)
C14B N2B C1B N1B 177.3(4)
C7B N2B C1B Pd2 -163.6(4)
C14B N2B C1B Pd2 11.0(8)
C2B N1B C1B N2B -2.9(6)
C8B N1B C1B N2B -172.8(5)
C2B N1B C1B Pd2 164.7(4)
C8B N1B C1B Pd2 -5.2(7)
C1C Pd2 C1B N2B -45.3(5)
O1B Pd2 C1B N2B 134.4(5)
O1C Pd2 C1B N2B 76.3(18)
C1C Pd2 C1B N1B 150.6(5)
O1B Pd2 C1B N1B -29.8(4)
O1C Pd2 C1B N1B -87.9(17)
C1B N1B C2B C3B -172.8(6)
C8B N1B C2B C3B -3.1(9)
C1B N1B C2B C7B 2.0(6)
C8B N1B C2B C7B 171.8(5)
C7B C2B C3B C4B 1.1(8)
N1B C2B C3B C4B 175.3(5)
C2B C3B C4B C5B -1.6(8)
C3B C4B C5B C6B 1.0(9)
C4B C5B C6B C7B 0.0(8)
C1B N2B C7B C2B -1.4(6)
C14B N2B C7B C2B -176.2(4)
C1B N2B C7B C6B 173.2(5)
C14B N2B C7B C6B -1.6(9)
C3B C2B C7B N2B 175.2(5)
N1B C2B C7B N2B -0.4(6)
C3B C2B C7B C6B -0.1(8)
N1B C2B C7B C6B -175.7(5)
C5B C6B C7B N2B -174.5(5)
C5B C6B C7B C2B -0.5(8)
C1B N1B C8B C13B -147.5(6)
C2B N1B C8B C13B 44.0(8)
C1B N1B C8B C9B 34.4(8)
C2B N1B C8B C9B -134.1(6)
Pd2 O1B C9B C10B 139.1(5)
Pd2 O1B C9B C8B -41.4(7)
C13B C8B C9B O1B 174.0(5)
N1B C8B C9B O1B -7.9(8)
C13B C8B C9B C10B -6.5(8)
N1B C8B C9B C10B 171.7(5)
O1B C9B C10B C11B -175.3(5)
C8B C9B C10B C11B 5.2(9)
C9B C10B C11B C12B -0.4(9)
C10B C11B C12B C13B -3.3(9)
C11B C12B C13B C8B 1.9(9)
C9B C8B C13B C12B 3.1(9)
N1B C8B C13B C12B -175.0(5)
C1B N2B C14B C15B -75.5(7)
C7B N2B C14B C15B 98.6(6)
N2B C14B C15B C16B 174.1(5)
C14B C15B C16B C17B 177.9(5)
C1C Pd2 O1C C9C 60.7(4)
C1B Pd2 O1C C9C -61.8(17)
O1B Pd2 O1C C9C -119.7(4)
C7C N2C C1C N1C 1.2(6)
C14C N2C C1C N1C 175.1(5)
C7C N2C C1C Pd2 -173.8(5)
C14C N2C C1C Pd2 0.1(9)
C2C N1C C1C N2C -1.1(6)
C8C N1C C1C N2C -169.6(5)
C2C N1C C1C Pd2 174.6(4)
C8C N1C C1C Pd2 6.1(8)
C1B Pd2 C1C N2C -55.6(6)
O1B Pd2 C1C N2C 127.5(18)
O1C Pd2 C1C N2C 131.1(6)
C1B Pd2 C1C N1C 129.9(5)
O1B Pd2 C1C N1C -47(2)
O1C Pd2 C1C N1C -43.4(5)
C1C N1C C2C C3C -174.6(7)
C8C N1C C2C C3C -6.3(10)
C1C N1C C2C C7C 0.6(6)
C8C N1C C2C C7C 169.0(5)
C7C C2C C3C C4C 1.8(9)
N1C C2C C3C C4C 176.6(6)
C2C C3C C4C C5C -0.5(9)
C3C C4C C5C C6C -1.7(11)
C4C C5C C6C C7C 2.3(10)
C5C C6C C7C C2C -1.0(9)
C5C C6C C7C N2C -177.5(6)
C3C C2C C7C C6C -1.1(9)
N1C C2C C7C C6C -177.2(5)
C3C C2C C7C N2C 176.2(5)
N1C C2C C7C N2C 0.1(6)
C1C N2C C7C C6C 176.1(6)
C14C N2C C7C C6C 2.0(10)
C1C N2C C7C C2C -0.8(7)
C14C N2C C7C C2C -174.9(5)
C1C N1C C8C C13C -151.9(6)
C2C N1C C8C C13C 41.4(8)
C1C N1C C8C C9C 31.9(8)
C2C N1C C8C C9C -134.9(6)
Pd2 O1C C9C C8C -44.3(7)
Pd2 O1C C9C C10C 135.3(5)
C13C C8C C9C O1C 175.6(5)
N1C C8C C9C O1C -8.3(9)
C13C C8C C9C C10C -4.1(9)
N1C C8C C9C C10C 172.0(5)
O1C C9C C10C C11C -178.6(6)
C8C C9C C10C C11C 1.1(8)
C9C C10C C11C C12C 1.5(10)
C10C C11C C12C C13C -1.2(10)
C9C C8C C13C C12C 4.6(9)
N1C C8C C13C C12C -171.3(5)
C11C C12C C13C C8C -1.8(10)
C1C N2C C14C C15C 113.7(6)
C7C N2C C14C C15C -73.1(7)
N2C C14C C15C C16C 175.9(5)
C14C C15C C16C C17C -173.6(6)
